data_9017638
loop_
_publ_author_name
'Plasil, J.'
'Kasatkin, A. V.'
'Skoda, R.'
'Skacha, P.'

_publ_section_title
;
 Klajite, MnCu4(AsO4)2(AsO3OH)2(H2O)10, from Jachymov (Czech Republic):
 the second world occurrence
;
_journal_name_full 'Mineralogical Magazine'
_journal_page_first 119
_journal_page_last 129
_journal_volume 78
_journal_year 2014
_chemical_compound_source 'Sv. Trojice vein, Svornost mine, Jachymov, Czech Republic'
_chemical_formula_sum 'As3.94 Ca0.26 Cu3.91 H22.46 Mg0.14 Mn0.46 O26 Si0.06'
_chemical_name_mineral Klajite
_space_group_IT_number 2
_space_group_name_Hall '-P 1'
_space_group_name_H-M_alt 'P -1'
_symmetry_space_group_name_H-M 'P -1'
_cell_angle_alpha 85.737
_cell_angle_beta 80.944
_cell_angle_gamma 84.982
_cell_formula_units_Z 1
_cell_length_a 6.4298
_cell_length_b 7.9716
_cell_length_c 10.707
_cell_volume 538.854
_database_code_amcsd 0020070
_exptl_crystal_density_diffrn 3.153
_cod_data_source_file inputs/fixed/downloads/18/18545.cif
_cod_data_source_block 18545
_cod_original_formula_sum 'Mn.46 Ca.26 Cu3.91 Mg.14 As3.94 Si.06 O26 H22.46'
_cod_database_code 9017638

loop_
_space_group_symop_operation_xyz
x,y,z
-x,-y,-z

loop_
_atom_site_aniso_label
_atom_site_aniso_U_11
_atom_site_aniso_U_22
_atom_site_aniso_U_33
_atom_site_aniso_U_12
_atom_site_aniso_U_13
_atom_site_aniso_U_23
Mn 0.02000 0.02100 0.04700 -0.00190 0.00100 -0.00400
Ca 0.02000 0.02100 0.04700 -0.00190 0.00100 -0.00400
Cu 0.02000 0.02100 0.04700 -0.00190 0.00100 -0.00400
Mg 0.02000 0.02100 0.04700 -0.00190 0.00100 -0.00400
Cu1 0.01000 0.01350 0.04600 -0.00110 -0.00450 -0.01040
Mg1 0.01000 0.01350 0.04600 -0.00110 -0.00450 -0.01040
Ca1 0.01000 0.01350 0.04600 -0.00110 -0.00450 -0.01040
Cu2 0.01140 0.01380 0.04490 -0.00150 -0.00710 -0.00580
Mg2 0.01140 0.01380 0.04490 -0.00150 -0.00710 -0.00580
Ca2 0.01140 0.01380 0.04490 -0.00150 -0.00710 -0.00580
As1 0.01020 0.00940 0.04490 -0.00090 -0.00600 -0.00630
As2 0.00900 0.01160 0.04170 -0.00040 -0.00570 -0.00490
Si2 0.00900 0.01160 0.04170 -0.00040 -0.00570 -0.00490
O2 0.01600 0.01700 0.06100 -0.00600 -0.01200 -0.01300
O3 0.02300 0.01700 0.04100 0.00400 -0.00200 -0.00400
Wat4 0.03700 0.04900 0.04500 -0.00400 -0.01800 -0.01200
Wat5 0.00900 0.01700 0.06400 0.00100 -0.00600 -0.01100
O6 0.02800 0.01900 0.03000 -0.00100 -0.00200 -0.00900
Wat7 0.03800 0.02200 0.03400 -0.00200 -0.01800 -0.00800
O8 0.01000 0.01600 0.03000 0.00100 -0.00700 -0.00700
O-H8 0.01000 0.01600 0.03000 0.00100 -0.00700 -0.00700
O9 0.05200 0.04900 0.05300 -0.01800 -0.00600 0.01900
Wat10 0.04400 0.03500 0.08200 0.00500 -0.01500 -0.00100

loop_
_atom_site_label
_atom_site_fract_x
_atom_site_fract_y
_atom_site_fract_z
_atom_site_occupancy
_atom_site_U_iso_or_equiv
_atom_site_type_symbol
_atom_site_attached_hydrogens
Mn -0.50000 0.50000 0.50000 0.46000 0.02960 Mn 0
Ca -0.50000 0.50000 0.50000 0.22000 0.02960 Ca 0
Cu -0.50000 0.50000 0.50000 0.07000 0.02960 Cu 0
Mg -0.50000 0.50000 0.50000 0.02000 0.02960 Mg 0
Cu1 -0.38930 0.13250 0.06040 0.96000 0.02270 Cu 0
Mg1 -0.38930 0.13250 0.06040 0.03000 0.02270 Mg 0
Ca1 -0.38930 0.13250 0.06040 0.01000 0.02270 Ca 0
Cu2 0.10570 0.57410 0.09520 0.96000 0.02280 Cu 0
Mg2 0.10570 0.57410 0.09520 0.03000 0.02280 Mg 0
Ca2 0.10570 0.57410 0.09520 0.01000 0.02280 Ca 0
As1 0.08670 0.11813 0.12977 1.00000 0.02110 As 0
As2 -0.41630 0.51739 0.16079 0.97000 0.02040 As 0
Si2 -0.41630 0.51739 0.16079 0.03000 0.02040 Si 0
O1 -0.46770 0.30920 0.19140 1.00000 0.02300 O 0
O2 0.00510 -0.01680 0.24660 1.00000 0.03000 O 0
O3 0.13540 0.29720 0.20140 1.00000 0.02800 O 0
Wat4 -0.79330 0.40260 0.45290 1.00000 0.04200 O 2
Wat5 0.01560 0.65390 0.26560 1.00000 0.03000 O 2
O6 -0.39740 0.58900 0.29860 1.00000 0.02600 O 0
Wat7 0.58380 0.95270 0.26580 1.00000 0.03000 O 2
O8 0.32500 0.06250 0.04630 0.77000 0.01800 O 0
O-H8 0.32500 0.06250 0.04630 0.23000 0.01800 O 1
O9 0.23750 0.04750 0.43830 1.00000 0.05200 O 0
Wat10 -0.32270 0.25710 0.43220 1.00000 0.05400 O 2
O11 -0.18600 0.53900 0.06120 1.00000 0.01600 O 0
O12 -0.08810 0.17110 0.03000 1.00000 0.01900 O 0
O13 -0.60440 0.63140 0.09390 1.00000 0.02200 O 0
H1 0.06000 0.32100 0.27700 1.00000 0.03330 H 0
H2 0.16460 0.05500 0.37150 1.00000 0.06200 H 0
H3 0.14930 0.02300 0.51060 1.00000 0.06200 H 0

loop_
_cod_changelog_entry_id
_cod_changelog_entry_author
_cod_changelog_entry_date
_cod_changelog_entry_text
1
;cod-tools version 3.8.0
Id: cif_guess_AMCSD_atom_types 9574 2023-05-10 09:00:05Z saulius
;
2023-05-10T18:58:30+03:00
;Derived atom types and hydrogen counts
from atom names that follow the AMCSD naming convention
(Wat == water, O-H == hydroxyl).
;

loop_
_cod_related_entry_id
_cod_related_entry_database
_cod_related_entry_code
1 AMCSD 0020070
